data_4127980
loop_
_publ_author_name
'Hong, Feng-Lin'
'Wang, Ze-Shu'
'Wei, Dong-Dong'
'Zhai, Tong-Yi'
'Deng, Guo-Cheng'
'Lu, Xin'
'Liu, Rai-Shung'
'Ye, Long-Wu'

_publ_section_title
;
 Generation of Donor/Donor Copper Carbenes through Copper-Catalyzed Diyne
 Cyclization: Enantioselective and Divergent Synthesis of Chiral
 Polycyclic Pyrroles.
;
_journal_issue 42
_journal_name_full 'Journal of the American Chemical Society'
_journal_page_first 16961
_journal_page_last 16970
_journal_paper_doi 10.1021/jacs.9b09303
_journal_volume 141
_journal_year 2019
_chemical_absolute_configuration rm
_chemical_formula_moiety 'C24 H18 Br N O3 S'
_chemical_formula_sum 'C24 H18 Br N O3 S'
_chemical_formula_weight 480.36
_space_group_crystal_system orthorhombic
_space_group_IT_number 19
_space_group_name_Hall 'P 2ac 2ab'
_space_group_name_H-M_alt 'P 21 21 21'
_symmetry_space_group_name_Hall 'P 2ac 2ab'
_symmetry_space_group_name_H-M 'P 21 21 21'
_atom_sites_solution_hydrogens geom
_atom_sites_solution_primary dual
_audit_creation_date 2019-04-09
_audit_creation_method
;
Olex2 1.2
(compiled 2018.05.29 svn.r3508 for OlexSys, GUI svn.r5506)
;
_cell_angle_alpha 90
_cell_angle_beta 90
_cell_angle_gamma 90
_cell_formula_units_Z 4
_cell_length_a 5.4770(2)
_cell_length_b 17.2742(5)
_cell_length_c 22.0070(6)
_cell_measurement_reflns_used 4660
_cell_measurement_temperature 293(2)
_cell_measurement_theta_max 61.6080
_cell_measurement_theta_min 3.2540
_cell_volume 2082.10(11)
_computing_cell_refinement 'CrysAlisPro 1.171.38.43 (Rigaku OD, 2015)'
_computing_data_collection 'CrysAlisPro 1.171.38.43 (Rigaku OD, 2015)'
_computing_data_reduction 'CrysAlisPro 1.171.38.43 (Rigaku OD, 2015)'
_computing_molecular_graphics 'Olex2 (Dolomanov et al., 2009)'
_computing_publication_material 'Olex2 (Dolomanov et al., 2009)'
_computing_structure_refinement 'ShelXL (Sheldrick, 2015)'
_computing_structure_solution 'ShelXT (Sheldrick, 2015)'
_diffrn_ambient_temperature 293(2)
_diffrn_detector 'CCD plate'
_diffrn_detector_area_resol_mean 16.1903
_diffrn_detector_type Sapphire3
_diffrn_measured_fraction_theta_full 0.878
_diffrn_measured_fraction_theta_max 1.000
_diffrn_measurement_details
;
List of Runs (angles in degrees, time in seconds):

  # Type    Start    End  Width  t~exp~   \w     \q     \k     \f   Frames
--------------------------------------------------------------------------
  1  \w    -62.00  39.00   1.00    8.00    --  -32.31  38.00 -30.00  101
  2  \w   -109.00 -60.00   1.00    8.00    --  -32.31-178.00 -90.00   49
  3  \w     10.00 103.00   1.00    8.00    --   32.31  57.00-180.00   93
  4  \w    -36.00  56.00   1.00    8.00    --   32.31 -57.00  30.00   92
  5  \w     57.00  85.00   1.00    8.00    --   32.31 158.00-160.00   28
  6  \w     23.00  77.00   1.00    8.00    --   32.31 -99.00 -90.00   54
  7  \w    -12.00  14.00   1.00    8.00    --   32.31 -99.00 -90.00   26
  8  \w     60.00 116.00   1.00   19.50    --   94.50 -64.00  30.00   56
  9  \w    130.00 157.00   1.00   19.50    --   94.50  64.00-150.00   27
 10  \w     22.00  59.00   1.00   19.50    --   94.50-112.00  30.00   37
 11  \w     25.00  88.00   1.00   19.50    --   94.50 -64.00 150.00   63
 12  \w    128.00 155.00   1.00   19.50    --   94.50  12.00 -30.00   27
 13  \w     95.00 127.00   1.00   19.50    --   94.50 -25.00-150.00   32
 14  \w     25.00  52.00   1.00   19.50    --   94.50 -50.00  30.00   27
 15  \w     72.00  99.00   1.00   19.50    --   94.50  64.00-150.00   27
 16  \w     25.00 102.00   1.00   19.50    --   94.50 -64.00-150.00   77
 17  \w     26.00  53.00   1.00   19.50    --   94.50-112.00  60.00   27
 18  \w     33.00 136.00   1.00   19.50    --   94.50 -92.00  30.00  103
 19  \w    107.00 133.00   1.00   19.50    --   94.50  38.00 120.00   26
 20  \w     93.00 136.00   1.00   19.50    --   94.50  64.00   0.00   43
 21  \w     78.00 105.00   1.00   19.50    --   94.50 -92.00 120.00   27
 22  \w     22.00  70.00   1.00   19.50    --   94.50 -77.00 -30.00   48
 23  \w     20.00 134.00   1.00   19.50    --   94.50 -25.00   0.00  114
 24  \w     22.00 106.00   1.00   19.50    --   94.50  12.00 -30.00   84
 25  \w     51.00 101.00   1.00   19.50    --   94.50 -92.00 -60.00   50
 26  \w     39.00  76.00   1.00   19.50    --   94.50 -25.00-150.00   37
 27  \w     72.00  99.00   1.00   19.50    --   94.50 -92.00-150.00   27
 28  \w     78.00 119.00   1.00   19.50    --   94.50  50.00-150.00   41
 29  \w     46.00  71.00   1.00   19.50    --   94.50 -92.00-150.00   25
 30  \w     76.00 119.00   1.00   19.50    --   94.50 -50.00  30.00   43
 31  \w     26.00  67.00   1.00   19.50    --   94.50-112.00  90.00   41
 32  \w     87.00 163.00   1.00   19.50    --   94.50  38.00-180.00   76
 33  \w    136.00 165.00   1.00   19.50    --   94.50  64.00  90.00   29
 34  \w    138.00 165.00   1.00   19.50    --   94.50  50.00-120.00   27
 35  \w     31.00  88.00   1.00   19.50    --   94.50 -64.00-120.00   57
 36  \w     60.00  85.00   1.00   19.50    --   94.50 -64.00 -30.00   25
 37  \w     29.00  56.00   1.00   19.50    --   94.50 -92.00  60.00   27
 38  \w     56.00 114.00   1.00   19.50    --   94.50 -93.00-177.54   58
 39  \w    102.00 128.00   1.00   15.00    --   94.50 178.00   0.00   26
 40  \w     72.00  98.00   1.00   15.00    --   94.50  38.00 -60.00   26
 41  \w    103.00 129.00   1.00   15.00    --   94.50  38.00 -60.00   26
 42  \w    103.00 128.00   1.00   15.00    --   94.50 -77.00  30.00   25
;
_diffrn_measurement_device 'four-circle diffractometer'
_diffrn_measurement_device_type 'Xcalibur, Sapphire3, Gemini ultra'
_diffrn_measurement_method '\w scans'
_diffrn_orient_matrix_type 'CrysAlisPro convention (1999,Acta A55,543-557)'
_diffrn_orient_matrix_UB_11 0.0389928000
_diffrn_orient_matrix_UB_12 0.0031686000
_diffrn_orient_matrix_UB_13 -0.0692793000
_diffrn_orient_matrix_UB_21 -0.1553737000
_diffrn_orient_matrix_UB_22 0.0742072000
_diffrn_orient_matrix_UB_23 -0.0032985000
_diffrn_orient_matrix_UB_31 0.2312183000
_diffrn_orient_matrix_UB_32 0.0493688000
_diffrn_orient_matrix_UB_33 0.0094528000
_diffrn_radiation_monochromator mirror
_diffrn_radiation_probe x-ray
_diffrn_radiation_type CuK\a
_diffrn_radiation_wavelength 1.54184
_diffrn_reflns_av_R_equivalents 0.0776
_diffrn_reflns_av_unetI/netI 0.0491
_diffrn_reflns_Laue_measured_fraction_full 0.878
_diffrn_reflns_Laue_measured_fraction_max 1.000
_diffrn_reflns_limit_h_max 6
_diffrn_reflns_limit_h_min -5
_diffrn_reflns_limit_k_max 19
_diffrn_reflns_limit_k_min -17
_diffrn_reflns_limit_l_max 24
_diffrn_reflns_limit_l_min -25
_diffrn_reflns_number 16569
_diffrn_reflns_point_group_measured_fraction_full 0.872
_diffrn_reflns_point_group_measured_fraction_max 0.999
_diffrn_reflns_theta_full 67.684
_diffrn_reflns_theta_max 67.684
_diffrn_reflns_theta_min 3.252
_diffrn_source 'fine-focus sealed X-ray tube'
_diffrn_source_type 'Enhance Ultra (Cu) X-ray Source'
_exptl_absorpt_coefficient_mu 3.847
_exptl_absorpt_correction_T_max 1.00000
_exptl_absorpt_correction_T_min 0.67630
_exptl_absorpt_correction_type multi-scan
_exptl_absorpt_process_details
;
CrysAlisPro 1.171.38.43 (Rigaku Oxford Diffraction, 2015)
Empirical absorption correction using spherical harmonics,
 implemented in SCALE3 ABSPACK scaling algorithm.
;
_exptl_crystal_colour 'clear light colourless'
_exptl_crystal_colour_lustre clear
_exptl_crystal_colour_modifier light
_exptl_crystal_colour_primary colourless
_exptl_crystal_density_diffrn 1.532
_exptl_crystal_description block
_exptl_crystal_F_000 976
_exptl_crystal_size_max 0.1
_exptl_crystal_size_mid 0.1
_exptl_crystal_size_min 0.05
_refine_diff_density_max 0.665
_refine_diff_density_min -0.471
_refine_diff_density_rms 0.058
_refine_ls_abs_structure_details
;
 Flack x determined using 1190 quotients [(I+)-(I-)]/[(I+)+(I-)]
 (Parsons and Flack (2004), Acta Cryst. A60, s61).
;
_refine_ls_abs_structure_Flack -0.027(15)
_refine_ls_extinction_method none
_refine_ls_goodness_of_fit_ref 1.051
_refine_ls_hydrogen_treatment constr
_refine_ls_matrix_type full
_refine_ls_number_parameters 272
_refine_ls_number_reflns 3290
_refine_ls_number_restraints 0
_refine_ls_restrained_S_all 1.051
_refine_ls_R_factor_all 0.0448
_refine_ls_R_factor_gt 0.0420
_refine_ls_shift/su_max 0.000
_refine_ls_shift/su_mean 0.000
_refine_ls_structure_factor_coef Fsqd
_refine_ls_weighting_details
;
 w=1/[\s^2^(Fo^2^)+(0.0636P)^2^+0.2954P]
 where P=(Fo^2^+2Fc^2^)/3
;
_refine_ls_weighting_scheme calc
_refine_ls_wR_factor_gt 0.1114
_refine_ls_wR_factor_ref 0.1163
_reflns_Friedel_coverage 0.695
_reflns_Friedel_fraction_full 0.864
_reflns_Friedel_fraction_max 0.998
_reflns_number_gt 3066
_reflns_number_total 3290
_reflns_threshold_expression 'I > 2\s(I)'
_cod_data_source_file ja9b09303_si_003.cif
_cod_data_source_block exp_20422
_cod_database_code 4127980
_shelxl_version_number 2013-2
_shelx_space_group_comment
;
The symmetry employed for this shelxl refinement is uniquely defined
by the following loop, which should always be used as a source of
symmetry information in preference to the above space-group names.
They are only intended as comments.
;
_reflns_odcompleteness_completeness 88.60
_reflns_odcompleteness_iscentric 1
_reflns_odcompleteness_theta 66.97
_olex2_refinement_description
;
1. Fixed Uiso
 At 1.2 times of:
  All C(H) groups
 At 1.5 times of:
  All C(H,H,H) groups
2.a Ternary CH refined with riding coordinates:
 C13(H13)
2.b Aromatic/amide H refined with riding coordinates:
 C2(H2), C3(H3), C5(H5), C6(H6), C7(H7), C10(H10), C14(H14), C15(H15),
 C16(H16), C17(H17), C19(H19), C20(H20), C22(H22), C23(H23)
2.c Idealised Me refined as rotating group:
 C24(H24A,H24B,H24C)
;
_olex2_submission_special_instructions 'No special instructions were received'
_oxdiff_exptl_absorpt_empirical_details
;
Empirical correction (ABSPACK) includes:
- Absorption correction using spherical harmonics
- Frame scaling
;
_oxdiff_exptl_absorpt_empirical_full_max 1.964
_oxdiff_exptl_absorpt_empirical_full_min 0.490

loop_
_space_group_symop_operation_xyz
'x, y, z'
'-x+1/2, -y, z+1/2'
'-x, y+1/2, -z+1/2'
'x+1/2, -y+1/2, -z'

loop_
_atom_site_label
_atom_site_type_symbol
_atom_site_fract_x
_atom_site_fract_y
_atom_site_fract_z
_atom_site_U_iso_or_equiv
_atom_site_adp_type
_atom_site_occupancy
_atom_site_site_symmetry_order
_atom_site_calc_flag
_atom_site_refinement_flags_posn
Br1 Br 0.97588(15) 0.30358(5) 0.23386(3) 0.0837(3) Uani 1 1 d .
S1 S 0.2154(3) 0.37543(7) 0.44604(5) 0.0422(3) Uani 1 1 d .
O1 O 0.0327(8) 0.4265(2) 0.42396(17) 0.0526(9) Uani 1 1 d .
O2 O 0.1543(7) 0.3046(2) 0.47542(16) 0.0502(9) Uani 1 1 d .
O3 O 0.7997(11) 0.3690(2) 0.84603(18) 0.0710(13) Uani 1 1 d .
N006 N 0.3745(8) 0.4263(2) 0.49701(18) 0.0435(10) Uani 1 1 d .
C1 C 0.4249(11) 0.3555(3) 0.3878(2) 0.0440(12) Uani 1 1 d .
C2 C 0.5874(12) 0.2950(3) 0.3944(2) 0.0518(13) Uani 1 1 d .
H2 H 0.5843 0.2643 0.4291 0.062 Uiso 1 1 calc R
C3 C 0.7555(12) 0.2806(3) 0.3485(3) 0.0585(15) Uani 1 1 d .
H3 H 0.8697 0.2411 0.3525 0.070 Uiso 1 1 calc R
C4 C 0.7506(12) 0.3251(4) 0.2979(3) 0.0564(15) Uani 1 1 d .
C5 C 0.5900(15) 0.3846(4) 0.2903(3) 0.0675(18) Uani 1 1 d .
H5 H 0.5906 0.4137 0.2547 0.081 Uiso 1 1 calc R
C6 C 0.4267(13) 0.4009(4) 0.3363(2) 0.0578(15) Uani 1 1 d .
H6 H 0.3188 0.4422 0.3326 0.069 Uiso 1 1 calc R
C7 C 0.5486(10) 0.3949(3) 0.5358(2) 0.0412(11) Uani 1 1 d .
H7 H 0.5724 0.3427 0.5442 0.049 Uiso 1 1 calc R
C8 C 0.6768(10) 0.4550(3) 0.5587(2) 0.0392(10) Uani 1 1 d .
C9 C 0.5807(10) 0.5249(2) 0.5339(2) 0.0390(11) Uani 1 1 d .
C10 C 0.3974(10) 0.5073(3) 0.4947(2) 0.0425(11) Uani 1 1 d .
H10 H 0.3064 0.5415 0.4712 0.051 Uiso 1 1 calc R
C11 C 0.7191(10) 0.5902(3) 0.5588(2) 0.0404(11) Uani 1 1 d .
C12 C 0.9005(9) 0.5604(3) 0.5967(2) 0.0399(11) Uani 1 1 d .
C13 C 0.8847(10) 0.4717(3) 0.6014(2) 0.0406(11) Uani 1 1 d .
H13 H 1.0344 0.4493 0.5846 0.049 Uiso 1 1 calc R
C14 C 1.0644(11) 0.6090(3) 0.6246(2) 0.0493(12) Uani 1 1 d .
H14 H 1.1874 0.5890 0.6492 0.059 Uiso 1 1 calc R
C15 C 1.0449(12) 0.6880(3) 0.6159(3) 0.0543(13) Uani 1 1 d .
H15 H 1.1543 0.7213 0.6348 0.065 Uiso 1 1 calc R
C16 C 0.8643(11) 0.7175(3) 0.5792(2) 0.0510(14) Uani 1 1 d .
H16 H 0.8543 0.7708 0.5736 0.061 Uiso 1 1 calc R
C17 C 0.6981(12) 0.6701(3) 0.5507(2) 0.0457(12) Uani 1 1 d .
H17 H 0.5748 0.6908 0.5266 0.055 Uiso 1 1 calc R
C18 C 0.8539(10) 0.4431(2) 0.6667(2) 0.0388(11) Uani 1 1 d .
C19 C 1.0269(14) 0.3995(4) 0.6936(3) 0.0706(18) Uani 1 1 d .
H19 H 1.1638 0.3848 0.6714 0.085 Uiso 1 1 calc R
C20 C 1.0051(17) 0.3759(4) 0.7543(3) 0.079(2) Uani 1 1 d .
H20 H 1.1285 0.3468 0.7722 0.095 Uiso 1 1 calc R
C21 C 0.8063(13) 0.3952(3) 0.7867(2) 0.0499(13) Uani 1 1 d .
C22 C 0.6291(13) 0.4382(4) 0.7608(3) 0.0642(17) Uani 1 1 d .
H22 H 0.4910 0.4519 0.7829 0.077 Uiso 1 1 calc R
C23 C 0.6552(13) 0.4621(4) 0.7000(3) 0.0641(17) Uani 1 1 d .
H23 H 0.5326 0.4918 0.6823 0.077 Uiso 1 1 calc R
C24 C 0.6060(18) 0.3917(4) 0.8828(3) 0.083(3) Uani 1 1 d .
H24A H 0.4553 0.3740 0.8655 0.125 Uiso 1 1 calc GR
H24B H 0.6034 0.4472 0.8858 0.125 Uiso 1 1 calc GR
H24C H 0.6257 0.3698 0.9226 0.125 Uiso 1 1 calc GR

loop_
_atom_site_aniso_label
_atom_site_aniso_U_11
_atom_site_aniso_U_22
_atom_site_aniso_U_33
_atom_site_aniso_U_23
_atom_site_aniso_U_13
_atom_site_aniso_U_12
Br1 0.0763(5) 0.1143(6) 0.0603(4) -0.0260(4) 0.0219(4) -0.0266(5)
S1 0.0545(7) 0.0386(5) 0.0336(6) 0.0000(4) -0.0029(5) -0.0076(5)
O1 0.058(2) 0.0503(18) 0.0496(19) -0.0003(15) -0.0082(19) -0.0002(18)
O2 0.062(2) 0.0455(18) 0.0428(18) 0.0029(15) -0.0004(17) -0.0151(18)
O3 0.115(4) 0.058(2) 0.040(2) 0.0114(17) 0.002(2) 0.020(3)
N006 0.060(3) 0.0362(19) 0.034(2) -0.0010(16) -0.004(2) -0.0005(18)
C1 0.061(3) 0.039(2) 0.031(2) -0.0007(18) -0.004(2) -0.013(2)
C2 0.074(4) 0.046(3) 0.035(2) -0.001(2) -0.002(3) -0.002(3)
C3 0.065(4) 0.057(3) 0.053(3) -0.013(3) -0.003(3) 0.000(3)
C4 0.057(4) 0.070(3) 0.042(3) -0.010(3) 0.003(3) -0.016(3)
C5 0.088(5) 0.081(4) 0.033(3) 0.009(3) 0.009(3) -0.012(4)
C6 0.075(4) 0.058(3) 0.041(3) 0.008(2) -0.006(3) 0.005(3)
C7 0.056(3) 0.039(2) 0.029(2) 0.0003(18) 0.002(2) 0.002(2)
C8 0.054(3) 0.034(2) 0.029(2) -0.0044(17) 0.004(2) 0.003(2)
C9 0.054(3) 0.033(2) 0.030(2) 0.0006(17) 0.005(2) -0.002(2)
C10 0.057(3) 0.037(2) 0.033(2) 0.0010(19) -0.005(2) 0.004(2)
C11 0.053(3) 0.037(2) 0.031(2) -0.0019(18) 0.008(2) -0.002(2)
C12 0.048(3) 0.042(2) 0.030(2) -0.0015(18) 0.005(2) -0.005(2)
C13 0.048(3) 0.037(2) 0.037(2) -0.0044(19) 0.004(2) 0.004(2)
C14 0.051(3) 0.051(3) 0.046(3) 0.001(2) -0.001(2) -0.007(3)
C15 0.063(3) 0.050(3) 0.050(3) -0.002(2) -0.002(3) -0.019(3)
C16 0.073(4) 0.035(2) 0.045(3) 0.000(2) 0.010(3) -0.006(2)
C17 0.063(3) 0.040(2) 0.034(2) 0.0003(19) 0.006(2) -0.002(2)
C18 0.052(3) 0.030(2) 0.034(2) -0.0048(17) 0.000(2) 0.003(2)
C19 0.076(4) 0.075(4) 0.061(3) 0.016(3) 0.012(3) 0.039(4)
C20 0.097(5) 0.082(4) 0.058(3) 0.029(3) -0.001(4) 0.036(4)
C21 0.081(4) 0.035(2) 0.034(2) 0.0014(19) -0.001(3) 0.010(3)
C22 0.074(4) 0.074(4) 0.045(3) 0.013(3) 0.016(3) 0.029(3)
C23 0.068(4) 0.079(4) 0.045(3) 0.013(3) 0.007(3) 0.033(3)
C24 0.136(7) 0.078(4) 0.036(3) 0.007(3) 0.013(4) 0.021(5)

loop_
_atom_type_symbol
_atom_type_description
_atom_type_scat_dispersion_real
_atom_type_scat_dispersion_imag
_atom_type_scat_source
C C 0.0181 0.0091 'International Tables Vol C Tables 4.2.6.8 and 6.1.1.4'
H H 0.0000 0.0000 'International Tables Vol C Tables 4.2.6.8 and 6.1.1.4'
Br Br -0.6763 1.2805 'International Tables Vol C Tables 4.2.6.8 and 6.1.1.4'
N N 0.0311 0.0180 'International Tables Vol C Tables 4.2.6.8 and 6.1.1.4'
O O 0.0492 0.0322 'International Tables Vol C Tables 4.2.6.8 and 6.1.1.4'
S S 0.3331 0.5567 'International Tables Vol C Tables 4.2.6.8 and 6.1.1.4'

loop_
_geom_angle_atom_site_label_1
_geom_angle_atom_site_label_2
_geom_angle_atom_site_label_3
_geom_angle
O1 S1 O2 121.6(3)
O1 S1 N006 105.7(2)
O1 S1 C1 109.4(2)
O2 S1 N006 105.6(2)
O2 S1 C1 108.5(2)
N006 S1 C1 104.6(2)
C21 O3 C24 118.5(5)
C7 N006 S1 124.5(3)
C7 N006 C10 110.4(4)
C10 N006 S1 123.1(3)
C2 C1 S1 119.5(4)
C6 C1 S1 119.5(5)
C6 C1 C2 120.9(5)
C1 C2 C3 119.0(5)
C4 C3 C2 119.0(6)
C3 C4 Br1 119.0(5)
C3 C4 C5 122.8(6)
C5 C4 Br1 118.2(4)
C4 C5 C6 118.8(5)
C1 C6 C5 119.4(6)
C8 C7 N006 106.7(4)
C7 C8 C9 108.3(5)
C7 C8 C13 140.7(4)
C9 C8 C13 111.0(4)
C8 C9 C11 108.5(4)
C10 C9 C8 109.1(4)
C10 C9 C11 142.4(5)
C9 C10 N006 105.4(4)
C12 C11 C9 108.0(4)
C12 C11 C17 119.9(5)
C17 C11 C9 132.1(5)
C11 C12 C13 111.5(4)
C14 C12 C11 120.5(4)
C14 C12 C13 128.0(5)
C8 C13 C12 101.0(4)
C8 C13 C18 116.2(4)
C18 C13 C12 113.0(4)
C12 C14 C15 119.3(6)
C16 C15 C14 120.3(5)
C15 C16 C17 121.5(5)
C16 C17 C11 118.4(5)
C19 C18 C13 121.0(5)
C19 C18 C23 117.6(5)
C23 C18 C13 121.3(5)
C18 C19 C20 121.4(6)
C21 C20 C19 120.1(6)
C20 C21 O3 116.1(6)
C20 C21 C22 119.8(5)
C22 C21 O3 124.1(6)
C21 C22 C23 119.4(6)
C18 C23 C22 121.7(6)

loop_
_geom_bond_atom_site_label_1
_geom_bond_atom_site_label_2
_geom_bond_distance
Br1 C4 1.910(6)
S1 O1 1.420(4)
S1 O2 1.424(4)
S1 N006 1.670(4)
S1 C1 1.755(6)
O3 C21 1.382(6)
O3 C24 1.392(10)
N006 C7 1.389(7)
N006 C10 1.406(6)
C1 C2 1.380(8)
C1 C6 1.379(8)
C2 C3 1.389(9)
C3 C4 1.352(9)
C4 C5 1.364(10)
C5 C6 1.380(9)
C7 C8 1.351(7)
C8 C9 1.426(7)
C8 C13 1.504(8)
C9 C10 1.358(8)
C9 C11 1.465(7)
C11 C12 1.396(8)
C11 C17 1.398(7)
C12 C13 1.539(6)
C12 C14 1.374(8)
C13 C18 1.528(7)
C14 C15 1.382(8)
C15 C16 1.374(9)
C16 C17 1.376(8)
C18 C19 1.347(8)
C18 C23 1.353(8)
C19 C20 1.403(9)
C20 C21 1.344(10)
C21 C22 1.348(9)
C22 C23 1.409(8)
